data_7201268
loop_
_publ_author_name
'Reyes-Mart\'inez, Reyna'
'H\"opfl, Herbert'
'Godoy-Alc\'antar, Carolina'
'Medrano, Felipe'
'Tlahuext, Hugo'

_publ_section_title
;
 Comparative analysis of M--O, M--S and cation--\p(arene) interactions
 in the alkali metal (Na+, K+, Rb+, Cs+) bis-dithiocarbamate salts of
 N,N&#x2032;-dibenzyl-1,2-ethylenediamine
;
_journal_issue 11
_journal_name_full CrystEngComm
_journal_page_first 2417
_journal_paper_doi 10.1039/b907160a
_journal_volume 11
_journal_year 2009
_chemical_formula_moiety 'C18 H18 N2 S4, H16 Na2 O8'
_chemical_formula_sum 'C18 H34 N2 Na2 O8 S4'
_chemical_formula_weight 580.69
_chemical_name_systematic
;
?
;
_space_group_IT_number 2
_symmetry_cell_setting triclinic
_symmetry_space_group_name_Hall '-P 1'
_symmetry_space_group_name_H-M 'P -1'
_atom_sites_solution_hydrogens geom
_atom_sites_solution_primary direct
_atom_sites_solution_secondary difmap
_audit_creation_method SHELXL-97
_cell_angle_alpha 103.055(9)
_cell_angle_beta 91.660(9)
_cell_angle_gamma 90.889(10)
_cell_formula_units_Z 1
_cell_length_a 6.774(3)
_cell_length_b 8.264(3)
_cell_length_c 12.751(5)
_cell_measurement_reflns_used 291
_cell_measurement_temperature 293(2)
_cell_measurement_theta_max 17.02
_cell_measurement_theta_min 2.53
_cell_volume 694.9(5)
_computing_cell_refinement 'Bruker SAINT'
_computing_data_collection 'Bruker SMART'
_computing_data_reduction 'Bruker SAINT'
_computing_molecular_graphics 'Bruker SHELXTL'
_computing_publication_material 'Bruker SHELXTL'
_computing_structure_refinement 'SHELXL-97 (Sheldrick, 1997)'
_computing_structure_solution 'SHELXS-97 (Sheldrick, 1990)'
_diffrn_ambient_temperature 293(2)
_diffrn_measured_fraction_theta_full 0.988
_diffrn_measured_fraction_theta_max 0.988
_diffrn_measurement_device_type 'CCD area detector'
_diffrn_measurement_method 'phi and omega scans'
_diffrn_radiation_monochromator graphite
_diffrn_radiation_source 'fine-focus sealed tube'
_diffrn_radiation_type MoK\a
_diffrn_radiation_wavelength 0.71073
_diffrn_reflns_av_R_equivalents 0.0507
_diffrn_reflns_av_sigmaI/netI 0.1319
_diffrn_reflns_limit_h_max 8
_diffrn_reflns_limit_h_min -8
_diffrn_reflns_limit_k_max 9
_diffrn_reflns_limit_k_min -9
_diffrn_reflns_limit_l_max 15
_diffrn_reflns_limit_l_min -6
_diffrn_reflns_number 3523
_diffrn_reflns_theta_full 25.00
_diffrn_reflns_theta_max 25.00
_diffrn_reflns_theta_min 1.64
_exptl_absorpt_coefficient_mu 0.415
_exptl_absorpt_correction_T_max 0.9178
_exptl_absorpt_correction_T_min 0.8751
_exptl_absorpt_correction_type multi-scan
_exptl_absorpt_process_details SADABS
_exptl_crystal_colour colorless
_exptl_crystal_density_diffrn 1.388
_exptl_crystal_density_method 'not measured'
_exptl_crystal_description block
_exptl_crystal_F_000 306
_exptl_crystal_size_max 0.33
_exptl_crystal_size_mid 0.28
_exptl_crystal_size_min 0.21
_refine_diff_density_max 0.344
_refine_diff_density_min -0.281
_refine_diff_density_rms 0.073
_refine_ls_extinction_method none
_refine_ls_goodness_of_fit_ref 1.116
_refine_ls_hydrogen_treatment mixed
_refine_ls_matrix_type full
_refine_ls_number_parameters 181
_refine_ls_number_reflns 2415
_refine_ls_number_restraints 26
_refine_ls_restrained_S_all 1.146
_refine_ls_R_factor_all 0.1368
_refine_ls_R_factor_gt 0.0894
_refine_ls_shift/su_max 0.000
_refine_ls_shift/su_mean 0.000
_refine_ls_structure_factor_coef Fsqd
_refine_ls_weighting_details 'calc w=1/[\s^2^(Fo^2^)+(0.0390P)^2^+0.0000P] where P=(Fo^2^+2Fc^2^)/3'
_refine_ls_weighting_scheme calc
_refine_ls_wR_factor_gt 0.1601
_refine_ls_wR_factor_ref 0.1823
_reflns_number_gt 1531
_reflns_number_total 2415
_reflns_threshold_expression >2sigma(I)
_cod_data_source_file b907160a.txt
_cod_data_source_block reyna1m
_cod_depositor_comments
;
The following automatic conversions were performed:
'_symmetry_cell_setting' value 'Triclinic' changed to 'triclinic'
according to '/home/saulius/struct/CIF-dictionaries/cif_core.dic'
dictionary named 'cif_core.dic' version 2.4.1 from 2010-06-29.

Automatic conversion script
Id: cif_fix_enum 1527 2010-12-29 10:47:43Z saulius 
;
_cod_original_cell_volume 695.0(5)
_cod_original_sg_symbol_H-M P-1
_cod_database_code 7201268

loop_
_symmetry_equiv_pos_as_xyz
'x, y, z'
'-x, -y, -z'

loop_
_atom_site_label
_atom_site_type_symbol
_atom_site_fract_x
_atom_site_fract_y
_atom_site_fract_z
_atom_site_U_iso_or_equiv
_atom_site_adp_type
_atom_site_occupancy
_atom_site_symmetry_multiplicity
_atom_site_calc_flag
_atom_site_refinement_flags
_atom_site_disorder_assembly
_atom_site_disorder_group
Na1 Na 0.0126(4) 0.8778(3) 0.0958(2) 0.0521(8) Uani 1 1 d D . .
S1 S 0.5688(3) 0.4196(2) 0.15103(15) 0.0501(6) Uani 1 1 d D . .
S2 S 0.2342(3) 0.3776(2) 0.29004(15) 0.0468(5) Uani 1 1 d D . .
N1 N 0.5704(7) 0.5317(6) 0.3643(4) 0.0316(13) Uani 1 1 d . . .
O1 O -0.3235(7) 0.7758(6) 0.0726(4) 0.0609(15) Uani 1 1 d D . .
H11 H -0.368(4) 0.746(7) 0.0088(7) 0.091 Uiso 1 1 d D . .
H12 H -0.351(3) 0.699(6) 0.103(4) 0.091 Uiso 1 1 d D . .
O2 O 0.3348(8) 0.9866(6) 0.1230(5) 0.0792(19) Uani 1 1 d D . .
H21 H 0.4142(16) 0.9082(13) 0.117(6) 0.119 Uiso 1 1 d D . .
H22 H 0.349(3) 1.044(7) 0.186(2) 0.119 Uiso 1 1 d D . .
O3 O 0.1094(8) 0.6064(6) 0.0967(4) 0.084(2) Uani 1 1 d D . .
H31 H 0.056(4) 0.5396(13) 0.0437(16) 0.126 Uiso 0.50 1 d PD . .
H32 H 0.2325(10) 0.596(2) 0.095(2) 0.126 Uiso 0.75 1 d PD . .
H33 H 0.078(4) 0.579(2) 0.1538(13) 0.126 Uiso 0.75 1 d PD . .
O4 O -0.0508(7) 1.1634(6) 0.0942(4) 0.0535(14) Uani 1 1 d D . .
H41 H -0.1697(12) 1.191(2) 0.099(5) 0.080 Uiso 1 1 d D . .
H42 H 0.013(7) 1.2337(13) 0.141(3) 0.080 Uiso 1 1 d D . .
C1 C 0.4708(9) 0.4510(7) 0.2756(5) 0.0313(15) Uani 1 1 d . . .
C2 C 0.4860(10) 0.5700(7) 0.4713(5) 0.0346(16) Uani 1 1 d . . .
H2A H 0.3461 0.5900 0.4642 0.042 Uiso 1 1 calc R . .
H2B H 0.5486 0.6707 0.5141 0.042 Uiso 1 1 calc R . .
C3 C 0.7719(9) 0.5886(7) 0.3606(6) 0.0395(17) Uani 1 1 d . . .
H3A H 0.8321 0.5213 0.2979 0.047 Uiso 1 1 calc R . .
H3B H 0.8447 0.5722 0.4239 0.047 Uiso 1 1 calc R . .
C4 C 0.7907(10) 0.7706(7) 0.3561(5) 0.0349(16) Uani 1 1 d . . .
C5 C 0.6314(10) 0.8706(7) 0.3496(5) 0.0427(18) Uani 1 1 d . . .
H5 H 0.5038 0.8266 0.3479 0.051 Uiso 1 1 calc R . .
C6 C 0.6589(12) 1.0339(8) 0.3457(6) 0.053(2) Uani 1 1 d . . .
H6 H 0.5498 1.0985 0.3397 0.063 Uiso 1 1 calc R . .
C7 C 0.8475(13) 1.1038(9) 0.3506(6) 0.057(2) Uani 1 1 d . . .
H7 H 0.8649 1.2154 0.3501 0.069 Uiso 1 1 calc R . .
C8 C 1.0106(12) 1.0051(9) 0.3564(6) 0.062(2) Uani 1 1 d . . .
H8 H 1.1379 1.0499 0.3582 0.075 Uiso 1 1 calc R . .
C9 C 0.9817(10) 0.8394(9) 0.3594(6) 0.050(2) Uani 1 1 d . . .
H9 H 1.0903 0.7735 0.3636 0.061 Uiso 1 1 calc R . .

loop_
_atom_site_aniso_label
_atom_site_aniso_U_11
_atom_site_aniso_U_22
_atom_site_aniso_U_33
_atom_site_aniso_U_23
_atom_site_aniso_U_13
_atom_site_aniso_U_12
Na1 0.058(2) 0.0451(16) 0.0534(19) 0.0129(15) -0.0038(15) -0.0008(14)
S1 0.0618(13) 0.0536(12) 0.0349(10) 0.0081(9) 0.0128(9) 0.0088(10)
S2 0.0368(11) 0.0519(11) 0.0494(12) 0.0082(10) -0.0042(9) -0.0120(8)
N1 0.037(3) 0.029(3) 0.028(3) 0.006(3) -0.003(2) -0.005(2)
O1 0.061(4) 0.073(4) 0.051(3) 0.019(3) -0.001(3) -0.003(3)
O2 0.058(4) 0.059(4) 0.107(5) -0.008(4) -0.019(4) 0.004(3)
O3 0.123(5) 0.059(3) 0.072(4) 0.021(3) -0.019(4) 0.024(3)
O4 0.045(3) 0.056(3) 0.057(3) 0.007(3) -0.006(3) 0.003(2)
C1 0.034(4) 0.022(3) 0.040(4) 0.010(3) 0.006(3) 0.010(3)
C2 0.046(4) 0.027(3) 0.030(4) 0.003(3) -0.001(3) 0.003(3)
C3 0.028(4) 0.038(4) 0.055(5) 0.015(4) 0.002(3) -0.003(3)
C4 0.045(4) 0.033(4) 0.027(4) 0.010(3) -0.001(3) -0.009(3)
C5 0.044(4) 0.028(4) 0.055(5) 0.006(3) 0.004(4) -0.001(3)
C6 0.076(6) 0.031(4) 0.051(5) 0.008(4) -0.003(4) 0.013(4)
C7 0.089(7) 0.030(4) 0.051(5) 0.005(4) 0.011(5) -0.010(4)
C8 0.060(6) 0.052(5) 0.074(6) 0.013(5) 0.008(5) -0.017(4)
C9 0.045(5) 0.047(4) 0.056(5) 0.006(4) -0.002(4) -0.007(4)

loop_
_atom_type_symbol
_atom_type_description
_atom_type_scat_dispersion_real
_atom_type_scat_dispersion_imag
_atom_type_scat_source
C C 0.0033 0.0016 'International Tables Vol C Tables 4.2.6.8 and 6.1.1.4'
H H 0.0000 0.0000 'International Tables Vol C Tables 4.2.6.8 and 6.1.1.4'
N N 0.0061 0.0033 'International Tables Vol C Tables 4.2.6.8 and 6.1.1.4'
O O 0.0106 0.0060 'International Tables Vol C Tables 4.2.6.8 and 6.1.1.4'
Na Na 0.0362 0.0249 'International Tables Vol C Tables 4.2.6.8 and 6.1.1.4'
S S 0.1246 0.1234 'International Tables Vol C Tables 4.2.6.8 and 6.1.1.4'

loop_
_geom_angle_atom_site_label_1
_geom_angle_atom_site_label_2
_geom_angle_atom_site_label_3
_geom_angle
_geom_angle_site_symmetry_1
_geom_angle_site_symmetry_3
_geom_angle_publ_flag
O2 Na1 O3 93.6(2) . . ?
O2 Na1 O4 89.0(2) . 2_575 ?
O3 Na1 O4 92.7(2) . 2_575 ?
O2 Na1 O1 177.7(2) . . ?
O3 Na1 O1 88.1(2) . . ?
O4 Na1 O1 92.37(18) 2_575 . ?
O2 Na1 O4 80.48(18) . . ?
O3 Na1 O4 174.0(2) . . ?
O4 Na1 O4 86.18(18) 2_575 . ?
O1 Na1 O4 97.75(19) . . ?
C1 N1 C3 121.6(6) . . ?
C1 N1 C2 123.4(5) . . ?
C3 N1 C2 115.0(5) . . ?
Na1 O4 Na1 93.82(18) 2_575 . ?
N1 C1 S1 122.1(5) . . ?
N1 C1 S2 117.8(5) . . ?
S1 C1 S2 120.1(4) . . ?
N1 C2 C2 111.8(6) . 2_666 ?
N1 C3 C4 113.5(5) . . ?
C5 C4 C9 118.7(6) . . ?
C5 C4 C3 123.9(6) . . ?
C9 C4 C3 117.4(6) . . ?
C6 C5 C4 120.9(7) . . ?
C5 C6 C7 120.8(7) . . ?
C6 C7 C8 119.4(6) . . ?
C9 C8 C7 119.5(7) . . ?
C8 C9 C4 120.7(7) . . ?

loop_
_geom_bond_atom_site_label_1
_geom_bond_atom_site_label_2
_geom_bond_distance
_geom_bond_site_symmetry_2
_geom_bond_publ_flag
Na1 O2 2.334(6) . ?
Na1 O3 2.349(5) . ?
Na1 O4 2.391(6) 2_575 ?
Na1 O1 2.402(6) . ?
Na1 O4 2.410(5) . ?
S1 C1 1.707(6) . ?
S2 C1 1.734(6) . ?
N1 C1 1.334(7) . ?
N1 C3 1.442(7) . ?
N1 C2 1.464(7) . ?
O4 Na1 2.391(6) 2_575 ?
C2 C2 1.515(10) 2_666 ?
C3 C4 1.522(8) . ?
C4 C5 1.381(9) . ?
C4 C9 1.401(8) . ?
C5 C6 1.372(8) . ?
C6 C7 1.388(10) . ?
C7 C8 1.393(10) . ?
C8 C9 1.390(9) . ?

loop_
_geom_torsion_atom_site_label_1
_geom_torsion_atom_site_label_2
_geom_torsion_atom_site_label_3
_geom_torsion_atom_site_label_4
_geom_torsion
_geom_torsion_site_symmetry_1
_geom_torsion_site_symmetry_2
_geom_torsion_site_symmetry_3
_geom_torsion_site_symmetry_4
_geom_torsion_publ_flag
O2 Na1 O4 Na1 89.6(2) . . . 2_575 ?
O4 Na1 O4 Na1 0.0 2_575 . . 2_575 ?
O1 Na1 O4 Na1 -91.88(19) . . . 2_575 ?
C3 N1 C1 S1 -3.8(8) . . . . ?
C2 N1 C1 S1 175.9(4) . . . . ?
C3 N1 C1 S2 176.4(4) . . . . ?
C2 N1 C1 S2 -3.9(7) . . . . ?
C1 N1 C2 C2 88.1(8) . . . 2_666 ?
C3 N1 C2 C2 -92.3(7) . . . 2_666 ?
C1 N1 C3 C4 97.4(7) . . . . ?
C2 N1 C3 C4 -82.3(7) . . . . ?
N1 C3 C4 C5 -3.6(9) . . . . ?
N1 C3 C4 C9 176.0(6) . . . . ?
C9 C4 C5 C6 0.5(11) . . . . ?
C3 C4 C5 C6 -180.0(6) . . . . ?
C4 C5 C6 C7 -1.5(11) . . . . ?
C5 C6 C7 C8 1.9(12) . . . . ?
C6 C7 C8 C9 -1.3(12) . . . . ?
C7 C8 C9 C4 0.3(12) . . . . ?
C5 C4 C9 C8 0.1(11) . . . . ?
C3 C4 C9 C8 -179.5(7) . . . . ?
